data_4036285
loop_
_publ_author_name
'Haddad, Saoussen'
'Boudriga, Sarra'
'Porzio, Fran\,cois'
'Soldera, Armand'
'Askri, Moheddine'
'Knorr, Michael'
'Rousselin, Yoann'
'Kubicki, Marek M.'
'Golz, Christopher'
'Strohmann, Carsten'

_publ_section_title
;
 Regio- and Stereoselective Synthesis of Spiropyrrolizidines and
 Piperazines through Azomethine Ylide Cycloaddition Reaction.
;
_journal_issue 18
_journal_name_full 'The Journal of organic chemistry'
_journal_page_first 9064
_journal_page_last 9075
_journal_paper_doi 10.1021/acs.joc.5b01399
_journal_volume 80
_journal_year 2015
_chemical_formula_moiety 'C32 H26 N2 O2'
_chemical_formula_sum 'C32 H26 N2 O2'
_chemical_formula_weight 470.55
_space_group_crystal_system triclinic
_space_group_IT_number 2
_space_group_name_Hall '-P 1'
_space_group_name_H-M_alt 'P -1'
_atom_sites_solution_hydrogens geom
_atom_sites_solution_primary direct
_audit_creation_date 2015-01-27
_audit_creation_method
;
Olex2 1.2
(compiled 2015.01.19 svn.r3143 for OlexSys, GUI svn.r4992)
;
_cell_angle_alpha 109.553(8)
_cell_angle_beta 100.777(7)
_cell_angle_gamma 102.741(7)
_cell_formula_units_Z 2
_cell_length_a 8.8650(7)
_cell_length_b 10.6628(9)
_cell_length_c 14.2130(11)
_cell_measurement_reflns_used 2999
_cell_measurement_temperature 173.15
_cell_measurement_theta_max 28.6780
_cell_measurement_theta_min 2.6930
_cell_volume 1184.09(19)
_computing_cell_refinement
;
CrysAlisPro, Agilent Technologies,
Version 1.171.36.28 (release 01-02-2013 CrysAlis171 .NET)
(compiled Feb  1 2013,16:14:44)
;
_computing_data_collection
;
CrysAlisPro, Agilent Technologies,
Version 1.171.36.28 (release 01-02-2013 CrysAlis171 .NET)
(compiled Feb  1 2013,16:14:44)
;
_computing_data_reduction
;
CrysAlisPro, Agilent Technologies,
Version 1.171.36.28 (release 01-02-2013 CrysAlis171 .NET)
(compiled Feb  1 2013,16:14:44)
;
_computing_molecular_graphics 'Olex2 (Dolomanov et al., 2009)'
_computing_publication_material 'Olex2 (Dolomanov et al., 2009)'
_computing_structure_refinement 'ShelXL (Sheldrick, 2008)'
_computing_structure_solution 'ShelXS (Sheldrick, 2008)'
_diffrn_ambient_temperature 173.15
_diffrn_detector_area_resol_mean 16.0560
_diffrn_measured_fraction_theta_full 0.999
_diffrn_measured_fraction_theta_max 0.999
_diffrn_measurement_details
;
#__ type_ start__ end____ width___ exp.time_
  1 omega   -3.00   86.00   1.0000   30.0000
omega____ theta____ kappa____ phi______ frames
    -       17.1472   57.0000 -150.0000 89

#__ type_ start__ end____ width___ exp.time_
  2 omega   -8.00   90.00   1.0000   30.0000
omega____ theta____ kappa____ phi______ frames
    -       17.1472   38.0000  -30.0000 98

#__ type_ start__ end____ width___ exp.time_
  3 omega  -53.00   39.00   1.0000   30.0000
omega____ theta____ kappa____ phi______ frames
    -       17.1472  -38.0000 -150.0000 92

#__ type_ start__ end____ width___ exp.time_
  4 omega   26.00   84.00   1.0000   30.0000
omega____ theta____ kappa____ phi______ frames
    -       17.1472   38.0000   30.0000 58

#__ type_ start__ end____ width___ exp.time_
  5 omega  -24.00   59.00   1.0000   30.0000
omega____ theta____ kappa____ phi______ frames
    -       17.1472  -99.0000    0.0000 83

#__ type_ start__ end____ width___ exp.time_
  6 omega  -21.00   24.00   1.0000   30.0000
omega____ theta____ kappa____ phi______ frames
    -      -18.0847  -99.0000    0.0000 45

#__ type_ start__ end____ width___ exp.time_
  7 omega  -39.00   28.00   1.0000   30.0000
omega____ theta____ kappa____ phi______ frames
    -      -18.0847   57.0000   90.0000 67

#__ type_ start__ end____ width___ exp.time_
  8 omega  -91.00    6.00   1.0000   30.0000
omega____ theta____ kappa____ phi______ frames
    -      -18.0847  -38.0000   60.0000 97

#__ type_ start__ end____ width___ exp.time_
  9 omega  -81.00   -4.00   1.0000   30.0000
omega____ theta____ kappa____ phi______ frames
    -      -18.0847  134.0000   86.0441 77
;
_diffrn_measurement_device_type 'Xcalibur, Sapphire3'
_diffrn_measurement_method '\w scans'
_diffrn_orient_matrix_UB_11 0.0026794000
_diffrn_orient_matrix_UB_12 -0.0567923000
_diffrn_orient_matrix_UB_13 0.0149584000
_diffrn_orient_matrix_UB_21 -0.0594444000
_diffrn_orient_matrix_UB_22 -0.0464140000
_diffrn_orient_matrix_UB_23 -0.0471912000
_diffrn_orient_matrix_UB_31 0.0614605000
_diffrn_orient_matrix_UB_32 -0.0108529000
_diffrn_orient_matrix_UB_33 -0.0244837000
_diffrn_radiation_monochromator graphite
_diffrn_radiation_type MoK\a
_diffrn_radiation_wavelength 0.71073
_diffrn_reflns_av_R_equivalents 0.0437
_diffrn_reflns_av_unetI/netI 0.0533
_diffrn_reflns_Laue_measured_fraction_full 0.999
_diffrn_reflns_Laue_measured_fraction_max 0.999
_diffrn_reflns_limit_h_max 10
_diffrn_reflns_limit_h_min -10
_diffrn_reflns_limit_k_max 13
_diffrn_reflns_limit_k_min -13
_diffrn_reflns_limit_l_max 17
_diffrn_reflns_limit_l_min -17
_diffrn_reflns_number 15966
_diffrn_reflns_point_group_measured_fraction_full 0.999
_diffrn_reflns_point_group_measured_fraction_max 0.999
_diffrn_reflns_theta_full 25.242
_diffrn_reflns_theta_max 25.997
_diffrn_reflns_theta_min 2.456
_diffrn_source 'Enhance (Mo) X-ray Source'
_exptl_absorpt_coefficient_mu 0.082
_exptl_absorpt_correction_T_max 1.00000
_exptl_absorpt_correction_T_min 0.99219
_exptl_absorpt_correction_type multi-scan
_exptl_absorpt_process_details
;
CrysAlisPro, Agilent Technologies,
Version 1.171.36.28 (release 01-02-2013 CrysAlis171 .NET)
(compiled Feb  1 2013,16:14:44)
Empirical absorption correction using spherical harmonics,
 implemented in SCALE3 ABSPACK scaling algorithm.
;
_exptl_crystal_colour colourless
_exptl_crystal_colour_primary colourless
_exptl_crystal_density_diffrn 1.320
_exptl_crystal_description block
_exptl_crystal_F_000 496
_exptl_crystal_size_max 0.3
_exptl_crystal_size_mid 0.3
_exptl_crystal_size_min 0.1
_refine_diff_density_max 0.234
_refine_diff_density_min -0.211
_refine_diff_density_rms 0.044
_refine_ls_extinction_method none
_refine_ls_goodness_of_fit_ref 1.020
_refine_ls_hydrogen_treatment constr
_refine_ls_matrix_type full
_refine_ls_number_parameters 325
_refine_ls_number_reflns 4640
_refine_ls_number_restraints 0
_refine_ls_restrained_S_all 1.020
_refine_ls_R_factor_all 0.0742
_refine_ls_R_factor_gt 0.0472
_refine_ls_shift/su_max 0.001
_refine_ls_shift/su_mean 0.000
_refine_ls_structure_factor_coef Fsqd
_refine_ls_weighting_details 'w=1/[\s^2^(Fo^2^)+(0.0391P)^2^+0.2549P] where P=(Fo^2^+2Fc^2^)/3'
_refine_ls_weighting_scheme calc
_refine_ls_wR_factor_gt 0.0932
_refine_ls_wR_factor_ref 0.1044
_reflns_Friedel_coverage 0.000
_reflns_number_gt 3346
_reflns_number_total 4640
_reflns_threshold_expression 'I > 2\s(I)'
_cod_data_source_file jo5b01399_si_002.cif
_cod_data_source_block 2890_compound_8a
_cod_original_cell_volume 1184.10(18)
_cod_database_code 4036285
_shelxl_version_number 2014/6
_chemical_oxdiff_formula 'C32 H26 N2 O2'
_shelx_space_group_comment
;
The symmetry employed for this shelxl refinement is uniquely defined
by the following loop, which should always be used as a source of
symmetry information in preference to the above space-group names.
They are only intended as comments.
;
_shelx_estimated_absorpt_t_max 0.992
_shelx_estimated_absorpt_t_min 0.976
_reflns_odcompleteness_completeness 99.91
_reflns_odcompleteness_iscentric 1
_reflns_odcompleteness_theta 26.00
_olex2_refinement_description
;
1. Fixed Uiso
 At 1.2 times of:
  All C(H) groups, All C(H,H) groups
2.a Ternary CH refined with riding coordinates:
 C1(H1), C17(H17)
2.b Secondary CH2 refined with riding coordinates:
 C2(H2A,H2B), C3(H3A,H3B), C4(H4A,H4B), C18(H18A,H18B), C19(H19A,H19B),
 C20(H20A,H20B)
2.c Aromatic/amide H refined with riding coordinates:
 C8(H8), C9(H9), C10(H10), C13(H13), C14(H14), C15(H15), C24(H24), C25(H25),
 C26(H26), C29(H29), C30(H30), C31(H31)
;
_olex2_submission_special_instructions 'No special instructions were received'

loop_
_space_group_symop_operation_xyz
'x, y, z'
'-x, -y, -z'

loop_
_atom_site_label
_atom_site_type_symbol
_atom_site_fract_x
_atom_site_fract_y
_atom_site_fract_z
_atom_site_U_iso_or_equiv
_atom_site_adp_type
_atom_site_occupancy
_atom_site_site_symmetry_order
_atom_site_calc_flag
_atom_site_refinement_flags_posn
C1 C 0.5039(2) 0.44559(18) 0.65153(14) 0.0208(4) Uani 1 1 d .
H1 H 0.5133 0.3846 0.5834 0.025 Uiso 1 1 calc R
C2 C 0.5779(2) 0.59931(19) 0.67139(15) 0.0288(5) Uani 1 1 d .
H2A H 0.5348 0.6604 0.7216 0.035 Uiso 1 1 calc R
H2B H 0.5556 0.6145 0.6058 0.035 Uiso 1 1 calc R
C3 C 0.7602(2) 0.6286(2) 0.71669(16) 0.0306(5) Uani 1 1 d .
H3A H 0.8194 0.6431 0.6667 0.037 Uiso 1 1 calc R
H3B H 0.8038 0.7127 0.7826 0.037 Uiso 1 1 calc R
C4 C 0.7756(2) 0.49813(18) 0.73599(15) 0.0249(4) Uani 1 1 d .
H4A H 0.8073 0.4354 0.6794 0.030 Uiso 1 1 calc R
H4B H 0.8557 0.5238 0.8033 0.030 Uiso 1 1 calc R
C5 C 0.5813(2) 0.29363(17) 0.74014(13) 0.0164(4) Uani 1 1 d .
C6 C 0.6124(2) 0.18124(17) 0.64582(14) 0.0187(4) Uani 1 1 d .
C7 C 0.7175(2) 0.11219(17) 0.69029(13) 0.0186(4) Uani 1 1 d .
C8 C 0.7723(2) 0.00101(18) 0.64566(15) 0.0237(4) Uani 1 1 d .
H8 H 0.7378 -0.0514 0.5726 0.028 Uiso 1 1 calc R
C9 C 0.8813(2) -0.03191(19) 0.71236(16) 0.0270(5) Uani 1 1 d .
H9 H 0.9183 -0.1093 0.6830 0.032 Uiso 1 1 calc R
C10 C 0.9363(2) 0.04334(19) 0.81828(16) 0.0265(4) Uani 1 1 d .
H10 H 1.0112 0.0182 0.8600 0.032 Uiso 1 1 calc R
C11 C 0.8821(2) 0.15831(18) 0.86584(14) 0.0210(4) Uani 1 1 d .
C12 C 0.7696(2) 0.18627(17) 0.79901(14) 0.0186(4) Uani 1 1 d .
C13 C 0.9295(2) 0.24821(19) 0.97289(14) 0.0248(4) Uani 1 1 d .
H13 H 1.0064 0.2346 1.0217 0.030 Uiso 1 1 calc R
C14 C 0.8637(2) 0.35495(19) 1.00572(14) 0.0246(4) Uani 1 1 d .
H14 H 0.8969 0.4142 1.0776 0.029 Uiso 1 1 calc R
C15 C 0.7480(2) 0.37974(18) 0.93621(13) 0.0208(4) Uani 1 1 d .
H15 H 0.7049 0.4545 0.9611 0.025 Uiso 1 1 calc R
C16 C 0.6997(2) 0.29446(17) 0.83302(13) 0.0174(4) Uani 1 1 d .
C17 C 0.3334(2) 0.40001(18) 0.65666(14) 0.0217(4) Uani 1 1 d .
H17 H 0.3209 0.4662 0.7217 0.026 Uiso 1 1 calc R
C18 C 0.1995(2) 0.3791(2) 0.56305(15) 0.0310(5) Uani 1 1 d .
H18A H 0.2308 0.3457 0.4979 0.037 Uiso 1 1 calc R
H18B H 0.1741 0.4673 0.5710 0.037 Uiso 1 1 calc R
C19 C 0.0542(2) 0.2677(2) 0.56229(16) 0.0332(5) Uani 1 1 d .
H19A H -0.0299 0.3097 0.5824 0.040 Uiso 1 1 calc R
H19B H 0.0066 0.1913 0.4923 0.040 Uiso 1 1 calc R
C20 C 0.1226(2) 0.2123(2) 0.64215(15) 0.0270(4) Uani 1 1 d .
H20A H 0.0967 0.2532 0.7084 0.032 Uiso 1 1 calc R
H20B H 0.0799 0.1092 0.6151 0.032 Uiso 1 1 calc R
C21 C 0.4001(2) 0.24163(17) 0.74095(13) 0.0167(4) Uani 1 1 d .
C22 C 0.3838(2) 0.32255(18) 0.85272(13) 0.0179(4) Uani 1 1 d .
C23 C 0.3644(2) 0.22393(18) 0.90569(13) 0.0182(4) Uani 1 1 d .
C24 C 0.3576(2) 0.24052(19) 1.00504(14) 0.0224(4) Uani 1 1 d .
H24 H 0.3688 0.3295 1.0556 0.027 Uiso 1 1 calc R
C25 C 0.3335(2) 0.1210(2) 1.02911(15) 0.0261(4) Uani 1 1 d .
H25 H 0.3307 0.1310 1.0977 0.031 Uiso 1 1 calc R
C26 C 0.3138(2) -0.0099(2) 0.95685(15) 0.0260(4) Uani 1 1 d .
H26 H 0.2976 -0.0876 0.9765 0.031 Uiso 1 1 calc R
C27 C 0.3173(2) -0.03009(19) 0.85343(14) 0.0219(4) Uani 1 1 d .
C28 C 0.34575(19) 0.09074(18) 0.83182(13) 0.0182(4) Uani 1 1 d .
C29 C 0.2954(2) -0.15761(19) 0.76966(15) 0.0266(4) Uani 1 1 d .
H29 H 0.2764 -0.2427 0.7799 0.032 Uiso 1 1 calc R
C30 C 0.3016(2) -0.15761(19) 0.67417(15) 0.0266(4) Uani 1 1 d .
H30 H 0.2847 -0.2442 0.6188 0.032 Uiso 1 1 calc R
C31 C 0.3321(2) -0.03383(18) 0.65428(14) 0.0224(4) Uani 1 1 d .
H31 H 0.3354 -0.0375 0.5870 0.027 Uiso 1 1 calc R
C32 C 0.35670(19) 0.09116(17) 0.73417(13) 0.0172(4) Uani 1 1 d .
N1 N 0.61266(17) 0.43251(14) 0.73729(11) 0.0182(3) Uani 1 1 d .
N2 N 0.29725(17) 0.25836(15) 0.65624(11) 0.0190(3) Uani 1 1 d .
O1 O 0.56690(15) 0.16393(13) 0.55527(9) 0.0250(3) Uani 1 1 d .
O2 O 0.37968(15) 0.44215(12) 0.88495(9) 0.0248(3) Uani 1 1 d .

loop_
_atom_site_aniso_label
_atom_site_aniso_U_11
_atom_site_aniso_U_22
_atom_site_aniso_U_33
_atom_site_aniso_U_23
_atom_site_aniso_U_13
_atom_site_aniso_U_12
C1 0.0264(10) 0.0209(10) 0.0172(9) 0.0083(7) 0.0074(8) 0.0088(8)
C2 0.0364(12) 0.0253(10) 0.0285(11) 0.0150(9) 0.0095(9) 0.0097(9)
C3 0.0349(12) 0.0251(11) 0.0314(11) 0.0138(9) 0.0100(9) 0.0038(9)
C4 0.0231(10) 0.0232(10) 0.0271(11) 0.0107(8) 0.0074(8) 0.0031(8)
C5 0.0184(9) 0.0163(9) 0.0149(9) 0.0060(7) 0.0056(7) 0.0058(7)
C6 0.0173(9) 0.0171(9) 0.0199(10) 0.0061(7) 0.0073(8) 0.0022(7)
C7 0.0164(9) 0.0183(9) 0.0217(10) 0.0083(8) 0.0078(8) 0.0039(7)
C8 0.0238(10) 0.0209(10) 0.0266(10) 0.0073(8) 0.0113(8) 0.0068(8)
C9 0.0268(11) 0.0213(10) 0.0389(12) 0.0131(9) 0.0153(9) 0.0116(8)
C10 0.0204(10) 0.0284(11) 0.0391(12) 0.0204(9) 0.0099(9) 0.0108(8)
C11 0.0154(9) 0.0224(10) 0.0284(10) 0.0142(8) 0.0076(8) 0.0043(8)
C12 0.0165(9) 0.0169(9) 0.0230(10) 0.0087(8) 0.0077(7) 0.0031(7)
C13 0.0186(9) 0.0320(11) 0.0259(10) 0.0177(9) 0.0022(8) 0.0056(8)
C14 0.0228(10) 0.0294(11) 0.0177(10) 0.0088(8) 0.0027(8) 0.0038(8)
C15 0.0218(9) 0.0203(9) 0.0190(10) 0.0066(8) 0.0058(8) 0.0056(8)
C16 0.0173(9) 0.0164(9) 0.0201(9) 0.0090(7) 0.0074(7) 0.0034(7)
C17 0.0268(10) 0.0225(10) 0.0193(10) 0.0089(8) 0.0080(8) 0.0119(8)
C18 0.0314(11) 0.0364(12) 0.0280(11) 0.0159(9) 0.0044(9) 0.0140(9)
C19 0.0252(11) 0.0451(13) 0.0314(12) 0.0169(10) 0.0054(9) 0.0140(10)
C20 0.0195(10) 0.0330(11) 0.0270(11) 0.0106(9) 0.0057(8) 0.0081(8)
C21 0.0180(9) 0.0169(9) 0.0151(9) 0.0054(7) 0.0053(7) 0.0061(7)
C22 0.0159(9) 0.0201(10) 0.0161(9) 0.0053(7) 0.0037(7) 0.0061(7)
C23 0.0160(9) 0.0205(9) 0.0196(9) 0.0077(7) 0.0065(7) 0.0073(7)
C24 0.0233(10) 0.0257(10) 0.0200(10) 0.0094(8) 0.0075(8) 0.0093(8)
C25 0.0264(10) 0.0352(11) 0.0213(10) 0.0147(9) 0.0094(8) 0.0102(9)
C26 0.0245(10) 0.0308(11) 0.0328(11) 0.0218(9) 0.0111(9) 0.0103(9)
C27 0.0166(9) 0.0232(10) 0.0286(10) 0.0128(8) 0.0064(8) 0.0073(8)
C28 0.0128(9) 0.0216(9) 0.0202(9) 0.0083(8) 0.0041(7) 0.0057(7)
C29 0.0263(10) 0.0178(10) 0.0363(12) 0.0117(9) 0.0081(9) 0.0070(8)
C30 0.0262(10) 0.0172(10) 0.0302(11) 0.0024(8) 0.0066(9) 0.0068(8)
C31 0.0224(10) 0.0218(10) 0.0206(10) 0.0055(8) 0.0064(8) 0.0062(8)
C32 0.0130(8) 0.0198(9) 0.0189(9) 0.0071(7) 0.0049(7) 0.0055(7)
N1 0.0186(8) 0.0173(8) 0.0181(8) 0.0075(6) 0.0048(6) 0.0038(6)
N2 0.0176(8) 0.0206(8) 0.0184(8) 0.0081(6) 0.0037(6) 0.0055(6)
O1 0.0315(7) 0.0274(7) 0.0155(7) 0.0058(5) 0.0069(6) 0.0115(6)
O2 0.0345(8) 0.0204(7) 0.0218(7) 0.0068(6) 0.0111(6) 0.0125(6)

loop_
_atom_type_symbol
_atom_type_description
_atom_type_scat_dispersion_real
_atom_type_scat_dispersion_imag
_atom_type_scat_source
C C 0.0033 0.0016 'International Tables Vol C Tables 4.2.6.8 and 6.1.1.4'
H H 0.0000 0.0000 'International Tables Vol C Tables 4.2.6.8 and 6.1.1.4'
N N 0.0061 0.0033 'International Tables Vol C Tables 4.2.6.8 and 6.1.1.4'
O O 0.0106 0.0060 'International Tables Vol C Tables 4.2.6.8 and 6.1.1.4'

loop_
_geom_angle_atom_site_label_1
_geom_angle_atom_site_label_2
_geom_angle_atom_site_label_3
_geom_angle
C2 C1 H1 109.6
C17 C1 H1 109.6
C17 C1 C2 117.77(15)
N1 C1 H1 109.6
N1 C1 C2 101.16(14)
N1 C1 C17 108.70(14)
C1 C2 H2A 110.9
C1 C2 H2B 110.9
C1 C2 C3 104.14(15)
H2A C2 H2B 108.9
C3 C2 H2A 110.9
C3 C2 H2B 110.9
C2 C3 H3A 110.7
C2 C3 H3B 110.7
H3A C3 H3B 108.8
C4 C3 C2 105.23(15)
C4 C3 H3A 110.7
C4 C3 H3B 110.7
C3 C4 H4A 111.2
C3 C4 H4B 111.2
H4A C4 H4B 109.1
N1 C4 C3 102.99(15)
N1 C4 H4A 111.2
N1 C4 H4B 111.2
C16 C5 C6 101.62(13)
C16 C5 C21 112.08(13)
C21 C5 C6 109.33(13)
N1 C5 C6 113.94(13)
N1 C5 C16 111.29(13)
N1 C5 C21 108.52(13)
C7 C6 C5 107.46(14)
O1 C6 C5 125.16(16)
O1 C6 C7 127.19(15)
C8 C7 C6 132.84(16)
C8 C7 C12 119.62(17)
C12 C7 C6 107.49(14)
C7 C8 H8 121.2
C7 C8 C9 117.68(17)
C9 C8 H8 121.2
C8 C9 H9 118.6
C10 C9 C8 122.72(17)
C10 C9 H9 118.6
C9 C10 H10 119.7
C9 C10 C11 120.61(18)
C11 C10 H10 119.7
C10 C11 C13 127.68(18)
C12 C11 C10 115.90(17)
C12 C11 C13 116.42(16)
C7 C12 C16 112.93(16)
C11 C12 C7 123.39(16)
C11 C12 C16 123.66(16)
C11 C13 H13 120.0
C14 C13 C11 119.91(17)
C14 C13 H13 120.0
C13 C14 H14 118.8
C13 C14 C15 122.41(17)
C15 C14 H14 118.8
C14 C15 H15 120.6
C16 C15 C14 118.89(17)
C16 C15 H15 120.6
C12 C16 C5 109.56(14)
C15 C16 C5 131.75(16)
C15 C16 C12 118.68(17)
C1 C17 H17 109.8
C1 C17 C18 116.74(15)
C18 C17 H17 109.8
N2 C17 C1 108.92(14)
N2 C17 H17 109.8
N2 C17 C18 101.33(15)
C17 C18 H18A 110.9
C17 C18 H18B 110.9
C17 C18 C19 104.29(16)
H18A C18 H18B 108.9
C19 C18 H18A 110.9
C19 C18 H18B 110.9
C18 C19 H19A 110.7
C18 C19 H19B 110.7
H19A C19 H19B 108.8
C20 C19 C18 105.25(16)
C20 C19 H19A 110.7
C20 C19 H19B 110.7
C19 C20 H20A 111.1
C19 C20 H20B 111.1
H20A C20 H20B 109.1
N2 C20 C19 103.19(15)
N2 C20 H20A 111.1
N2 C20 H20B 111.1
C5 C21 C22 109.28(13)
C32 C21 C5 110.56(13)
C32 C21 C22 101.11(13)
N2 C21 C5 108.21(13)
N2 C21 C22 114.51(13)
N2 C21 C32 113.02(14)
C23 C22 C21 107.99(14)
O2 C22 C21 124.65(16)
O2 C22 C23 127.24(15)
C24 C23 C22 132.72(16)
C24 C23 C28 120.07(17)
C28 C23 C22 107.18(15)
C23 C24 H24 121.1
C23 C24 C25 117.76(16)
C25 C24 H24 121.1
C24 C25 H25 118.8
C26 C25 C24 122.43(17)
C26 C25 H25 118.8
C25 C26 H26 119.6
C25 C26 C27 120.87(18)
C27 C26 H26 119.6
C26 C27 C29 127.79(18)
C28 C27 C26 115.81(16)
C28 C27 C29 116.40(17)
C23 C28 C32 113.26(16)
C27 C28 C23 123.03(16)
C27 C28 C32 123.71(15)
C27 C29 H29 120.1
C30 C29 C27 119.82(17)
C30 C29 H29 120.1
C29 C30 H30 118.6
C29 C30 C31 122.84(17)
C31 C30 H30 118.6
C30 C31 H31 120.7
C32 C31 C30 118.62(17)
C32 C31 H31 120.7
C28 C32 C21 109.46(14)
C31 C32 C21 131.97(16)
C31 C32 C28 118.55(16)
C4 N1 C1 104.93(14)
C5 N1 C1 116.39(13)
C5 N1 C4 116.44(13)
C20 N2 C17 105.33(14)
C21 N2 C17 116.13(14)
C21 N2 C20 116.64(14)

loop_
_geom_bond_atom_site_label_1
_geom_bond_atom_site_label_2
_geom_bond_distance
C1 H1 1.0000
C1 C2 1.531(2)
C1 C17 1.506(2)
C1 N1 1.473(2)
C2 H2A 0.9900
C2 H2B 0.9900
C2 C3 1.542(3)
C3 H3A 0.9900
C3 H3B 0.9900
C3 C4 1.534(3)
C4 H4A 0.9900
C4 H4B 0.9900
C4 N1 1.466(2)
C5 C6 1.586(2)
C5 C16 1.521(2)
C5 C21 1.583(2)
C5 N1 1.461(2)
C6 C7 1.485(2)
C6 O1 1.211(2)
C7 C8 1.382(2)
C7 C12 1.407(2)
C8 H8 0.9500
C8 C9 1.409(3)
C9 H9 0.9500
C9 C10 1.376(3)
C10 H10 0.9500
C10 C11 1.420(2)
C11 C12 1.398(3)
C11 C13 1.420(2)
C12 C16 1.415(2)
C13 H13 0.9500
C13 C14 1.376(3)
C14 H14 0.9500
C14 C15 1.419(3)
C15 H15 0.9500
C15 C16 1.365(2)
C17 H17 1.0000
C17 C18 1.524(3)
C17 N2 1.471(2)
C18 H18A 0.9900
C18 H18B 0.9900
C18 C19 1.544(3)
C19 H19A 0.9900
C19 H19B 0.9900
C19 C20 1.534(3)
C20 H20A 0.9900
C20 H20B 0.9900
C20 N2 1.470(2)
C21 C22 1.585(2)
C21 C32 1.530(2)
C21 N2 1.455(2)
C22 C23 1.484(2)
C22 O2 1.214(2)
C23 C24 1.378(2)
C23 C28 1.407(2)
C24 H24 0.9500
C24 C25 1.410(3)
C25 H25 0.9500
C25 C26 1.378(3)
C26 H26 0.9500
C26 C27 1.420(3)
C27 C28 1.403(2)
C27 C29 1.420(2)
C28 C32 1.411(2)
C29 H29 0.9500
C29 C30 1.369(3)
C30 H30 0.9500
C30 C31 1.420(3)
C31 H31 0.9500
C31 C32 1.371(2)

loop_
_geom_torsion_atom_site_label_1
_geom_torsion_atom_site_label_2
_geom_torsion_atom_site_label_3
_geom_torsion_atom_site_label_4
_geom_torsion
C1 C2 C3 C4 -8.77(19)
C1 C17 C18 C19 151.83(16)
C1 C17 N2 C20 -169.99(14)
C1 C17 N2 C21 59.29(18)
C2 C1 C17 C18 77.2(2)
C2 C1 C17 N2 -168.86(15)
C2 C1 N1 C4 -47.12(16)
C2 C1 N1 C5 -177.43(13)
C2 C3 C4 N1 -19.09(19)
C3 C4 N1 C1 41.61(17)
C3 C4 N1 C5 171.88(14)
C5 C6 C7 C8 174.24(17)
C5 C6 C7 C12 -8.68(17)
C5 C21 C22 C23 -106.70(15)
C5 C21 C22 O2 76.9(2)
C5 C21 C32 C28 106.93(15)
C5 C21 C32 C31 -71.5(2)
C5 C21 N2 C17 -56.32(17)
C5 C21 N2 C20 178.55(13)
C6 C5 C16 C12 -7.41(17)
C6 C5 C16 C15 170.88(17)
C6 C5 C21 C22 160.61(14)
C6 C5 C21 C32 50.17(18)
C6 C5 C21 N2 -74.10(16)
C6 C5 N1 C1 66.76(18)
C6 C5 N1 C4 -57.9(2)
C6 C7 C8 C9 175.93(17)
C6 C7 C12 C11 -174.15(15)
C6 C7 C12 C16 4.06(19)
C7 C8 C9 C10 -1.3(3)
C7 C12 C16 C5 2.55(19)
C7 C12 C16 C15 -176.00(15)
C8 C7 C12 C11 3.4(3)
C8 C7 C12 C16 -178.40(15)
C8 C9 C10 C11 1.1(3)
C9 C10 C11 C12 1.3(2)
C9 C10 C11 C13 -178.41(17)
C10 C11 C12 C7 -3.5(2)
C10 C11 C12 C16 178.47(16)
C10 C11 C13 C14 -179.71(17)
C11 C12 C16 C5 -179.26(15)
C11 C12 C16 C15 2.2(2)
C11 C13 C14 C15 0.2(3)
C12 C7 C8 C9 -0.9(2)
C12 C11 C13 C14 0.6(2)
C13 C11 C12 C7 176.20(16)
C13 C11 C12 C16 -1.8(2)
C13 C14 C15 C16 0.2(3)
C14 C15 C16 C5 -179.47(16)
C14 C15 C16 C12 -1.3(2)
C16 C5 C6 C7 9.65(16)
C16 C5 C6 O1 -165.55(16)
C16 C5 C21 C22 48.73(18)
C16 C5 C21 C32 -61.71(17)
C16 C5 C21 N2 174.03(13)
C16 C5 N1 C1 -179.07(13)
C16 C5 N1 C4 56.32(18)
C17 C1 C2 C3 151.39(16)
C17 C1 N1 C4 -171.74(13)
C17 C1 N1 C5 57.96(18)
C17 C18 C19 C20 -10.3(2)
C18 C17 N2 C20 -46.36(16)
C18 C17 N2 C21 -177.08(13)
C18 C19 C20 N2 -17.05(19)
C19 C20 N2 C17 39.80(18)
C19 C20 N2 C21 170.22(14)
C21 C5 C6 C7 -108.96(15)
C21 C5 C6 O1 75.8(2)
C21 C5 C16 C12 109.21(15)
C21 C5 C16 C15 -72.5(2)
C21 C5 N1 C1 -55.29(17)
C21 C5 N1 C4 -179.90(14)
C21 C22 C23 C24 174.28(18)
C21 C22 C23 C28 -7.80(18)
C22 C21 C32 C28 -8.73(17)
C22 C21 C32 C31 172.82(18)
C22 C21 N2 C17 65.82(18)
C22 C21 N2 C20 -59.31(19)
C22 C23 C24 C25 178.36(18)
C22 C23 C28 C27 -177.16(16)
C22 C23 C28 C32 2.15(19)
C23 C24 C25 C26 -1.3(3)
C23 C28 C32 C21 4.7(2)
C23 C28 C32 C31 -176.65(16)
C24 C23 C28 C27 1.1(3)
C24 C23 C28 C32 -179.61(15)
C24 C25 C26 C27 0.1(3)
C25 C26 C27 C28 1.5(3)
C25 C26 C27 C29 -178.39(18)
C26 C27 C28 C23 -2.1(3)
C26 C27 C28 C32 178.63(16)
C26 C27 C29 C30 179.47(18)
C27 C28 C32 C21 -176.04(16)
C27 C28 C32 C31 2.7(3)
C27 C29 C30 C31 1.1(3)
C28 C23 C24 C25 0.7(3)
C28 C27 C29 C30 -0.4(3)
C29 C27 C28 C23 177.78(16)
C29 C27 C28 C32 -1.5(3)
C29 C30 C31 C32 0.1(3)
C30 C31 C32 C21 176.46(17)
C30 C31 C32 C28 -1.9(2)
C32 C21 C22 C23 9.90(17)
C32 C21 C22 O2 -166.49(16)
C32 C21 N2 C17 -179.11(13)
C32 C21 N2 C20 55.76(19)
N1 C1 C2 C3 33.16(17)
N1 C1 C17 C18 -168.63(15)
N1 C1 C17 N2 -54.72(18)
N1 C5 C6 C7 129.43(15)
N1 C5 C6 O1 -45.8(2)
N1 C5 C16 C12 -129.06(14)
N1 C5 C16 C15 49.2(2)
N1 C5 C21 C22 -74.57(17)
N1 C5 C21 C32 174.99(13)
N1 C5 C21 N2 50.72(16)
N2 C17 C18 C19 33.71(18)
N2 C21 C22 C23 131.74(15)
N2 C21 C22 O2 -44.7(2)
N2 C21 C32 C28 -131.60(14)
N2 C21 C32 C31 49.9(2)
O1 C6 C7 C8 -10.7(3)
O1 C6 C7 C12 166.39(17)
O2 C22 C23 C24 -9.4(3)
O2 C22 C23 C28 168.47(17)
